data_8106858
loop_
_publ_author_name
'Xu, Guo-Wang'
'Tao, Hong-Hong'
'Wang, Zhong-Long'

_publ_section_title
;
 The crystal structure of
 catena-poly[(\m2-1,1&#x2032;-benzene-1,4-diylbis(1H-benzimidazole-\k 2
 N:N&#x2032;)silver(I)] nitrate, C20H14N5AgO3
;
_journal_issue 1
_journal_name_full 'Zeitschrift f\"ur Kristallographie - New Crystal Structures'
_journal_page_first 307
_journal_page_last 308
_journal_paper_doi 10.1515/ncrs-2015-0157
_journal_volume 231
_journal_year 2016
_chemical_formula_moiety 'C20 H14 Ag N5 O3'
_chemical_formula_sum 'C20 H14 Ag N5 O3'
_chemical_formula_weight 480.23
_space_group_crystal_system monoclinic
_space_group_IT_number 15
_space_group_name_Hall '-C 2yc'
_space_group_name_H-M_alt 'C 1 2/c 1'
_atom_sites_solution_hydrogens geom
_cell_angle_alpha 90
_cell_angle_beta 124.84(11)
_cell_angle_gamma 90
_cell_formula_units_Z 4
_cell_length_a 17.501(8)
_cell_length_b 9.896(4)
_cell_length_c 12.768(7)
_cell_measurement_reflns_used 2045
_cell_measurement_temperature 293(2)
_cell_measurement_theta_max 27.5
_cell_measurement_theta_min 2.5
_cell_volume 1815(3)
_computing_cell_refinement SAINT-Plus(Bruker,2007)[8]
_computing_data_collection SMART(Bruker,2007)[8]
_computing_data_reduction SAINT-Plus(Bruker,2007)[8]
_computing_molecular_graphics SHELXTL(Sheldrick,2008)[9]
_computing_publication_material 'SHELXL [9-10]'
_computing_structure_refinement 'SHELXL-2014/7 (Sheldrick, 2014)'
_computing_structure_solution SHELXTL(Sheldrick,2008,2015)[9-10]
_diffrn_ambient_temperature 293(2)
_diffrn_measured_fraction_theta_full 0.999
_diffrn_measured_fraction_theta_max 0.995
_diffrn_measurement_device_type 'Bruker SMART 1000 CCD'
_diffrn_measurement_method '\f and \w scans'
_diffrn_radiation_type MoK\a
_diffrn_radiation_wavelength 0.71073
_diffrn_reflns_av_R_equivalents 0.1183
_diffrn_reflns_av_unetI/netI 0.0757
_diffrn_reflns_Laue_measured_fraction_full 0.999
_diffrn_reflns_Laue_measured_fraction_max 0.995
_diffrn_reflns_limit_h_max 22
_diffrn_reflns_limit_h_min -22
_diffrn_reflns_limit_k_max 12
_diffrn_reflns_limit_k_min -12
_diffrn_reflns_limit_l_max 16
_diffrn_reflns_limit_l_min -16
_diffrn_reflns_number 9363
_diffrn_reflns_point_group_measured_fraction_full 0.999
_diffrn_reflns_point_group_measured_fraction_max 0.995
_diffrn_reflns_theta_full 25.242
_diffrn_reflns_theta_max 27.486
_diffrn_reflns_theta_min 2.622
_exptl_absorpt_coefficient_mu 1.145
_exptl_absorpt_correction_T_max 0.829
_exptl_absorpt_correction_T_min 0.803
_exptl_absorpt_correction_type multi-scan
_exptl_absorpt_process_details '(SADABS; Bruker, 2001)'
_exptl_crystal_colour colourless
_exptl_crystal_density_diffrn 1.758
_exptl_crystal_description block
_exptl_crystal_F_000 960
_exptl_crystal_size_max 0.200
_exptl_crystal_size_mid 0.180
_exptl_crystal_size_min 0.170
_refine_diff_density_max 0.487
_refine_diff_density_min -0.516
_refine_diff_density_rms 0.091
_refine_ls_extinction_coef .
_refine_ls_extinction_method none
_refine_ls_goodness_of_fit_ref 1.061
_refine_ls_hydrogen_treatment constr
_refine_ls_matrix_type full
_refine_ls_number_parameters 133
_refine_ls_number_reflns 2065
_refine_ls_number_restraints 0
_refine_ls_restrained_S_all 1.061
_refine_ls_R_factor_all 0.0697
_refine_ls_R_factor_gt 0.0484
_refine_ls_shift/su_max 0.000
_refine_ls_shift/su_mean 0.000
_refine_ls_structure_factor_coef Fsqd
_refine_ls_weighting_details 'w=1/[\s^2^(Fo^2^)+(0.0180P)^2^+3.3329P] where P=(Fo^2^+2Fc^2^)/3'
_refine_ls_weighting_scheme calc
_refine_ls_wR_factor_gt 0.0931
_refine_ls_wR_factor_ref 0.1022
_reflns_Friedel_coverage 0.000
_reflns_Friedel_fraction_full .
_reflns_Friedel_fraction_max .
_reflns_number_gt 1619
_reflns_number_total 2065
_reflns_threshold_expression 'I > 2\s(I)'
_cod_data_source_file suppl_ncrs-2015-0157_suppl.cif
_cod_data_source_block I
_cod_original_cell_volume 1814.8(13)
_cod_original_sg_symbol_H-M 'C 2/c'
_cod_database_code 8106858
_shelx_space_group_comment
;
The symmetry employed for this shelxl refinement is uniquely defined
by the following loop, which should always be used as a source of
symmetry information in preference to the above space-group names.
They are only intended as comments.
;
_shelx_estimated_absorpt_t_min 0.803
_shelx_estimated_absorpt_t_max 0.829

loop_
_space_group_symop_operation_xyz
'x, y, z'
'-x, y, -z+1/2'
'x+1/2, y+1/2, z'
'-x+1/2, y+1/2, -z+1/2'
'-x, -y, -z'
'x, -y, z-1/2'
'-x+1/2, -y+1/2, -z'
'x+1/2, -y+1/2, z-1/2'

loop_
_atom_site_label
_atom_site_type_symbol
_atom_site_fract_x
_atom_site_fract_y
_atom_site_fract_z
_atom_site_U_iso_or_equiv
_atom_site_adp_type
_atom_site_occupancy
_atom_site_site_symmetry_order
_atom_site_calc_flag
_atom_site_refinement_flags_posn
_atom_site_refinement_flags_adp
_atom_site_refinement_flags_occupancy
_atom_site_disorder_assembly
_atom_site_disorder_group
Ag1 Ag 0.5000 0.10666(5) 0.7500 0.04609(19) Uani 1 2 d S T P . .
N2 N 0.6636(2) 0.1012(3) 0.5934(3) 0.0352(7) Uani 1 1 d . . . . .
C10 C 0.7869(3) 0.1260(4) 0.5583(4) 0.0386(9) Uani 1 1 d . . . . .
H10 H 0.8118 0.0432 0.5979 0.046 Uiso 1 1 calc R U . . .
N1 N 0.5883(2) 0.0644(3) 0.6855(3) 0.0372(8) Uani 1 1 d . . . . .
C8 C 0.7072(3) 0.1755(4) 0.5449(4) 0.0332(9) Uani 1 1 d . . . . .
C9 C 0.6709(3) 0.2993(4) 0.4875(4) 0.0386(10) Uani 1 1 d . . . . .
H9 H 0.6181 0.3326 0.4795 0.046 Uiso 1 1 calc R U . . .
C2 C 0.6037(3) -0.0603(4) 0.6490(4) 0.0328(9) Uani 1 1 d . . . . .
C1 C 0.6254(3) 0.1545(4) 0.6517(4) 0.0382(10) Uani 1 1 d . . . . .
H1 H 0.6255 0.2466 0.6664 0.046 Uiso 1 1 calc R U . . .
C7 C 0.5792(3) -0.1887(4) 0.6616(4) 0.0422(10) Uani 1 1 d . . . . .
H7 H 0.5481 -0.2027 0.7004 0.051 Uiso 1 1 calc R U . . .
C3 C 0.6512(3) -0.0401(4) 0.5913(4) 0.0331(9) Uani 1 1 d . . . . .
C5 C 0.6470(3) -0.2735(5) 0.5551(5) 0.0515(12) Uani 1 1 d . . . . .
H5 H 0.6599 -0.3473 0.5226 0.062 Uiso 1 1 calc R U . . .
C4 C 0.6729(3) -0.1456(4) 0.5424(4) 0.0438(11) Uani 1 1 d . . . . .
H4 H 0.7033 -0.1317 0.5029 0.053 Uiso 1 1 calc R U . . .
C6 C 0.6019(3) -0.2950(4) 0.6154(5) 0.0510(12) Uani 1 1 d . . . . .
H6 H 0.5871 -0.3826 0.6243 0.061 Uiso 1 1 calc R U . . .
N3 N 0.5000 0.4276(5) 0.7500 0.0422(12) Uani 1 2 d S T P . .
O1 O 0.5645(3) 0.3653(4) 0.7572(4) 0.0743(11) Uani 1 1 d . . . . .
O2 O 0.5000 0.5514(5) 0.7500 0.0791(18) Uani 1 2 d S T P . .

loop_
_atom_site_aniso_label
_atom_site_aniso_U_11
_atom_site_aniso_U_22
_atom_site_aniso_U_33
_atom_site_aniso_U_23
_atom_site_aniso_U_13
_atom_site_aniso_U_12
Ag1 0.0579(3) 0.0474(3) 0.0656(4) 0.000 0.0545(3) 0.000
N2 0.043(2) 0.0356(17) 0.0458(19) 0.0035(16) 0.0367(18) 0.0008(15)
C10 0.041(2) 0.040(2) 0.049(2) 0.0019(19) 0.034(2) 0.0002(17)
N1 0.049(2) 0.0387(18) 0.046(2) 0.0010(16) 0.0395(19) -0.0010(15)
C8 0.037(2) 0.038(2) 0.040(2) 0.0004(18) 0.032(2) -0.0035(17)
C9 0.041(2) 0.041(2) 0.054(3) 0.002(2) 0.039(2) 0.0030(18)
C2 0.036(2) 0.039(2) 0.036(2) -0.0003(17) 0.029(2) 0.0024(16)
C1 0.047(3) 0.038(2) 0.053(3) 0.002(2) 0.042(2) 0.0022(18)
C7 0.052(3) 0.043(2) 0.054(3) 0.005(2) 0.043(2) -0.001(2)
C3 0.036(2) 0.034(2) 0.042(2) 0.0011(18) 0.030(2) -0.0001(16)
C5 0.061(3) 0.044(3) 0.070(3) -0.008(2) 0.049(3) 0.001(2)
C4 0.054(3) 0.043(2) 0.057(3) -0.005(2) 0.045(3) -0.0007(19)
C6 0.061(3) 0.036(2) 0.071(3) 0.004(2) 0.046(3) -0.002(2)
N3 0.045(3) 0.042(3) 0.041(3) 0.000 0.026(3) 0.000
O1 0.071(3) 0.070(2) 0.097(3) -0.021(2) 0.057(2) 0.0114(19)
O2 0.054(3) 0.035(3) 0.136(5) 0.000 0.047(4) 0.000

loop_
_atom_type_symbol
_atom_type_description
_atom_type_scat_dispersion_real
_atom_type_scat_dispersion_imag
_atom_type_scat_source
C C 0.0033 0.0016 'International Tables Vol C Tables 4.2.6.8 and 6.1.1.4'
H H 0.0000 0.0000 'International Tables Vol C Tables 4.2.6.8 and 6.1.1.4'
N N 0.0061 0.0033 'International Tables Vol C Tables 4.2.6.8 and 6.1.1.4'
O O 0.0106 0.0060 'International Tables Vol C Tables 4.2.6.8 and 6.1.1.4'
Ag Ag -0.8971 1.1015 'International Tables Vol C Tables 4.2.6.8 and 6.1.1.4'

loop_
_geom_angle_atom_site_label_1
_geom_angle_atom_site_label_2
_geom_angle_atom_site_label_3
_geom_angle
_geom_angle_site_symmetry_1
_geom_angle_site_symmetry_3
N1 Ag1 N1 157.74(17) . 2_656
C1 N2 C3 106.0(3) . .
C1 N2 C8 126.1(3) . .
C3 N2 C8 127.9(3) . .
C9 C10 C8 119.8(4) 7_656 .
C1 N1 C2 105.4(3) . .
C1 N1 Ag1 125.9(3) . .
C2 N1 Ag1 127.7(2) . .
C9 C8 C10 120.1(3) . .
C9 C8 N2 119.1(3) . .
C10 C8 N2 120.7(4) . .
C8 C9 C10 120.1(4) . 7_656
C7 C2 N1 129.9(3) . .
C7 C2 C3 120.7(3) . .
N1 C2 C3 109.5(3) . .
N1 C1 N2 113.9(4) . .
C6 C7 C2 118.0(4) . .
C4 C3 C2 121.9(4) . .
C4 C3 N2 132.8(3) . .
C2 C3 N2 105.2(3) . .
C4 C5 C6 122.0(4) . .
C3 C4 C5 116.5(4) . .
C7 C6 C5 120.9(4) . .
O2 N3 O1 119.7(3) . 2_656
O2 N3 O1 119.7(3) . .
O1 N3 O1 120.6(6) 2_656 .

loop_
_geom_bond_atom_site_label_1
_geom_bond_atom_site_label_2
_geom_bond_distance
_geom_bond_site_symmetry_2
Ag1 N1 2.168(3) .
Ag1 N1 2.168(3) 2_656
N2 C1 1.359(5) .
N2 C3 1.413(5) .
N2 C8 1.432(4) .
C10 C9 1.388(5) 7_656
C10 C8 1.393(5) .
N1 C1 1.312(5) .
N1 C2 1.399(5) .
C8 C9 1.382(6) .
C9 C10 1.388(5) 7_656
C2 C7 1.380(6) .
C2 C3 1.404(5) .
C7 C6 1.372(6) .
C3 C4 1.377(5) .
C5 C4 1.385(6) .
C5 C6 1.397(6) .
N3 O2 1.225(6) .
N3 O1 1.243(4) 2_656
N3 O1 1.243(4) .
